data_8103805
loop_
_publ_author_name
'Fleet, M.E.'
'Liu Xiaoyang'

_publ_section_title
;
 Rare earth disilicates R2 Si2 O7 (R = Gd, Tb, Dy, Ho): type B
;
_journal_name_full 'Zeitschrift fuer Kristallographie (149,1979-)'
_journal_page_first 795
_journal_page_last 801
_journal_volume 218
_journal_year 2003
_chemical_formula_sum 'Gd2 O7 Si2'
_chemical_name_systematic 'Gd2 (Si2 O7)'
_space_group_IT_number 2
_symmetry_space_group_name_Hall '-P 1'
_symmetry_space_group_name_H-M 'P -1'
_cell_angle_alpha 94.277
_cell_angle_beta 90.577
_cell_angle_gamma 91.441
_cell_formula_units_Z 4
_cell_length_a 6.6609
_cell_length_b 6.7081
_cell_length_c 12.139
_cell_volume 540.674
_citation_journal_id_ASTM ZEKRDZ
_cod_data_source_file Fleet_ZEKRDZ_2003_1145.cif
_cod_data_source_block Gd2O7Si2
_cod_original_cell_volume 540.6742
_cod_database_code 8103805

loop_
_symmetry_equiv_pos_as_xyz
x,y,z
-x,-y,-z

loop_
_atom_site_label
_atom_site_type_symbol
_atom_site_fract_x
_atom_site_fract_y
_atom_site_fract_z
_atom_site_occupancy
_atom_site_U_iso_or_equiv
O11 O-2 0.7573 0.9108 0.9995 1 0.0
O5 O-2 0.4188 0.173 0.4449 1 0.0
O9 O-2 0.0349 0.2278 0.5704 1 0.0
Si4 Si+4 0.8537 0.3718 0.6158 1 0.0
O4 O-2 0.5995 0.422 0.3056 1 0.0
Si3 Si+4 0.6231 0.271 0.4053 1 0.0
O10 O-2 0.9224 0.5754 0.6834 1 0.0
Gd1 Gd+3 0.05293 0.32985 0.11675 1 0.0
Gd2 Gd+3 0.11629 0.09132 0.36034 1 0.0
O14 O-2 0.9989 0.0134 0.183 1 0.0
O7 O-2 0.7093 0.4218 0.5089 1 0.0
O12 O-2 0.66 0.7859 0.1894 1 0.0
Si1 Si+4 0.8472 0.8505 0.117 1 0.0
O3 O-2 0.6978 0.2935 0.0946 1 0.0
O6 O-2 0.7709 0.0938 0.3789 1 0.0
O2 O-2 0.3775 0.1422 0.209 1 0.0
Gd3 Gd+3 0.63026 0.77284 0.36979 1 0.0
O8 O-2 0.7123 0.2214 0.685 1 0.0
Si2 Si+4 0.5123 0.3343 0.1762 1 0.0
Gd4 Gd+3 0.33637 0.82825 0.10588 1 0.0
O13 O-2 0.0014 0.6697 0.0802 1 0.0
O1 O-2 0.3627 0.4903 0.1275 1 0.0
